data_1521714
loop_
_publ_author_name
'Pagnier, T.'
'Charrier-Cougoulic, I.'
'Ritter, C.'
'Lucazeau, G.'

_publ_section_title
;
 A neutron diffraction study of Ba Cex Zr1-x O3
;
_journal_name_full 'The European Physical Journal Apllied Physics'
_journal_page_first 1
_journal_page_last 9
_journal_volume 9
_journal_year 2000
_chemical_formula_sum 'Ba Ce0.8 O3 Zr0.2'
_chemical_name_systematic 'Ba ((Ce0.8 Zr0.2) O3)'
_space_group_IT_number 74
_symmetry_space_group_name_Hall '-I 2b 2'
_symmetry_space_group_name_H-M 'I m m a'
_cell_angle_alpha 90
_cell_angle_beta 90
_cell_angle_gamma 90
_cell_formula_units_Z 4
_cell_length_a 6.1536
_cell_length_b 8.6855
_cell_length_c 6.1831
_cell_volume 330.469
_citation_journal_id_ASTM EPAPFV
_cod_data_source_file Pagnier_EPAPFV_2000_1096.cif
_cod_data_source_block Ba1Ce0.8O3Zr0.2
_cod_original_cell_volume 330.4688
_cod_original_formula_sum 'Ba1 Ce0.8 O3 Zr0.2'
_cod_database_code 1521714

loop_
_symmetry_equiv_pos_as_xyz
x,y,z
-x,-y+1/2,z
x,-y,-z
-x,y+1/2,-z
-x,-y,-z
x,y-1/2,-z
-x,y,z
x,-y-1/2,z
x+1/2,y+1/2,z+1/2
-x+1/2,-y+1,z+1/2
x+1/2,-y+1/2,-z+1/2
-x+1/2,y+1,-z+1/2
-x+1/2,-y+1/2,-z+1/2
x+1/2,y,-z+1/2
-x+1/2,y+1/2,z+1/2
x+1/2,-y,z+1/2

loop_
_atom_site_label
_atom_site_type_symbol
_atom_site_fract_x
_atom_site_fract_y
_atom_site_fract_z
_atom_site_occupancy
_atom_site_U_iso_or_equiv
O2 O-2 0.25 0.0337 0.75 1 0.0
Ce1 Ce+4 0 0 0.5 0.8 0.0
O1 O-2 0.5 0.25 0.0641 1 0.0
Ba1 Ba+2 0 0.25 -0.0017 1 0.0
Zr1 Zr+4 0 0 0.5 0.2 0.0
